data_2214394
loop_
_publ_author_name
'B. Ravi Kumar'
'S. Pandiarajan'
'V. Ramakrishnan'
'R. Ranjith Kumar'
'S. Perumal'

_publ_section_title
5''-Benzylidene-1''-methyl-4',5'-diphenyl-1<i>H</i>-indole-3-spiro-2'-pyrrolidine-3'-spiro-3''-piperidine-2,4''-dione
_journal_coeditor_code SJ2320
_journal_issue 7
_journal_name_full 'Acta Crystallographica Section E'
_journal_page_first o3221
_journal_page_last o3221
_journal_paper_doi 10.1107/S1600536807025822
_journal_volume 63
_journal_year 2007
_chemical_formula_iupac 'C35 H31 N3 O2'
_chemical_formula_moiety 'C35 H31 N3 O2'
_chemical_formula_sum 'C35 H31 N3 O2'
_chemical_formula_weight 525.63
_chemical_name_systematic
;
5''-Benzylidene-1''-methyl-4',5'-diphenyl-1H-indole-3-spiro-2'-pyrrolidine-\
3'-spiro-3''-piperidine-2,4''-dione
;
_space_group_IT_number 2
_symmetry_cell_setting triclinic
_symmetry_space_group_name_Hall '-P 1'
_symmetry_space_group_name_H-M 'P -1'
_atom_sites_solution_hydrogens geom
_atom_sites_solution_primary direct
_atom_sites_solution_secondary difmap
_audit_creation_method SHELXTL/PC
_cell_angle_alpha 80.76(4)
_cell_angle_beta 80.31(2)
_cell_angle_gamma 72.71(5)
_cell_formula_units_Z 2
_cell_length_a 10.194(4)
_cell_length_b 10.681(5)
_cell_length_c 15.352(8)
_cell_measurement_reflns_used 25
_cell_measurement_temperature 293(2)
_cell_measurement_theta_max 12.68
_cell_measurement_theta_min 9.12
_cell_volume 1562.4(13)
_computing_cell_refinement 'CAD-4 EXPRESS'
_computing_data_collection 'CAD-4 EXPRESS (Enraf--Nonius, 1994)'
_computing_data_reduction 'XCAD4 (Harms & Wocadlo, 1995)'
_computing_molecular_graphics 'PLATON (Spek, 2003)'
_computing_publication_material SHELXTL/PC
_computing_structure_refinement SHELXTL/PC
_computing_structure_solution 'SHELXTL/PC (Bruker, 2000)'
_diffrn_ambient_temperature 293(2)
_diffrn_measured_fraction_theta_full 0.998
_diffrn_measured_fraction_theta_max 0.998
_diffrn_measurement_device_type 'Nonius MACH3 sealed-tube'
_diffrn_measurement_method \w/2\q
_diffrn_radiation_monochromator graphite
_diffrn_radiation_source 'fine-focus sealed tube'
_diffrn_radiation_type MoK\a
_diffrn_radiation_wavelength 0.71073
_diffrn_reflns_av_R_equivalents 0.0203
_diffrn_reflns_av_sigmaI/netI 0.0789
_diffrn_reflns_limit_h_max 12
_diffrn_reflns_limit_h_min -1
_diffrn_reflns_limit_k_max 12
_diffrn_reflns_limit_k_min -12
_diffrn_reflns_limit_l_max 18
_diffrn_reflns_limit_l_min -18
_diffrn_reflns_number 6511
_diffrn_reflns_theta_full 25.00
_diffrn_reflns_theta_max 24.99
_diffrn_reflns_theta_min 2.01
_diffrn_standards_decay_% 0
_diffrn_standards_interval_time 60
_diffrn_standards_number 3
_exptl_absorpt_coefficient_mu 0.070
_exptl_absorpt_correction_T_max 0.9946
_exptl_absorpt_correction_T_min 0.9675
_exptl_absorpt_correction_type psi-scan
_exptl_absorpt_process_details '(North <i>et al.</i>,  1968)'
_exptl_crystal_colour colourless
_exptl_crystal_density_diffrn 1.118
_exptl_crystal_density_method 'not measured'
_exptl_crystal_description block
_exptl_crystal_F_000 556
_exptl_crystal_size_max 0.25
_exptl_crystal_size_mid 0.21
_exptl_crystal_size_min 0.18
_refine_diff_density_max 0.262
_refine_diff_density_min -0.223
_refine_ls_extinction_method none
_refine_ls_goodness_of_fit_ref 0.890
_refine_ls_hydrogen_treatment constr
_refine_ls_matrix_type full
_refine_ls_number_parameters 363
_refine_ls_number_reflns 5494
_refine_ls_number_restraints 0
_refine_ls_restrained_S_all 0.890
_refine_ls_R_factor_all 0.1378
_refine_ls_R_factor_gt 0.0514
_refine_ls_shift/su_max 0.000
_refine_ls_shift/su_mean 0.000
_refine_ls_structure_factor_coef Fsqd
_refine_ls_weighting_details 'calc w = 1/[\s^2^(Fo^2^)+(0.0742P)^2^] where P=(Fo^2^+2Fc^2^)/3'
_refine_ls_weighting_scheme calc
_refine_ls_wR_factor_gt 0.1217
_refine_ls_wR_factor_ref 0.1433
_reflns_number_gt 2506
_reflns_number_total 5494
_reflns_threshold_expression I>2\s(I)
_cod_data_source_file sj2320.cif
_cod_data_source_block I
_cod_database_code 2214394

loop_
_symmetry_equiv_pos_as_xyz
'x, y, z'
'-x, -y, -z'

loop_
_atom_site_type_symbol
_atom_site_label
_atom_site_fract_x
_atom_site_fract_y
_atom_site_fract_z
_atom_site_U_iso_or_equiv
_atom_site_adp_type
_atom_site_calc_flag
_atom_site_refinement_flags
_atom_site_occupancy
C C1 0.7418(3) 0.2828(2) 0.35142(15) 0.0446(6) Uani d . 1
C C2 0.7663(3) 0.0554(2) 0.40313(16) 0.0474(7) Uani d . 1
H H2 0.6821 0.0705 0.4462 0.057 Uiso calc R 1
C C3 0.7292(3) 0.0721(2) 0.30834(16) 0.0446(6) Uani d . 1
H H3 0.8171 0.0436 0.2699 0.053 Uiso calc R 1
C C4 0.6756(3) 0.2245(2) 0.28475(16) 0.0446(6) Uani d . 1
C C5 0.5182(3) 0.2759(2) 0.29432(18) 0.0534(7) Uani d . 1
H H5A 0.4825 0.2424 0.2509 0.064 Uiso calc R 1
H H5B 0.4789 0.2462 0.3533 0.064 Uiso calc R 1
C C6 0.5102(3) 0.4660(3) 0.18724(19) 0.0614(8) Uani d . 1
H H6A 0.4952 0.5609 0.1810 0.074 Uiso calc R 1
H H6B 0.4461 0.4484 0.1539 0.074 Uiso calc R 1
C C7 0.6546(3) 0.4031(2) 0.14835(17) 0.0532(7) Uani d . 1
C C8 0.7281(3) 0.2684(2) 0.18842(17) 0.0501(7) Uani d . 1
C C9 0.7272(4) 0.4596(3) 0.08092(19) 0.0683(9) Uani d . 1
H H9 0.8160 0.4074 0.0640 0.082 Uiso calc R 1
C C10 0.6297(3) 0.3648(2) 0.41871(18) 0.0495(7) Uani d . 1
C C11 0.7583(3) 0.5007(2) 0.34650(17) 0.0501(7) Uani d . 1
C C12 0.8105(4) 0.6082(3) 0.3224(2) 0.0679(8) Uani d . 1
H H12 0.7677 0.6873 0.3463 0.081 Uiso calc R 1
C C13 0.9275(4) 0.5945(3) 0.2620(2) 0.0828(10) Uani d . 1
H H13 0.9637 0.6663 0.2439 0.099 Uiso calc R 1
C C14 0.9937(4) 0.4764(4) 0.2270(2) 0.0793(9) Uani d . 1
H H14 1.0732 0.4696 0.1861 0.095 Uiso calc R 1
C C15 0.9413(3) 0.3688(3) 0.25317(19) 0.0648(8) Uani d . 1
H H15 0.9869 0.2886 0.2314 0.078 Uiso calc R 1
C C16 0.8218(3) 0.3812(2) 0.31119(16) 0.0467(7) Uani d . 1
C C17 0.6895(4) 0.5905(3) 0.02937(19) 0.0708(9) Uani d . 1
C C18 0.7963(5) 0.6480(4) -0.0052(2) 0.1059(13) Uani d . 1
H H18 0.8864 0.6036 0.0057 0.127 Uiso calc R 1
C C19 0.7696(6) 0.7709(4) -0.0559(3) 0.1232(17) Uani d . 1
H H19 0.8415 0.8088 -0.0781 0.148 Uiso calc R 1
C C20 0.6374(7) 0.8359(4) -0.0729(3) 0.1199(17) Uani d . 1
H H20 0.6196 0.9175 -0.1075 0.144 Uiso calc R 1
C C21 0.5315(5) 0.7812(4) -0.0390(3) 0.1031(13) Uani d . 1
H H21 0.4417 0.8266 -0.0501 0.124 Uiso calc R 1
C C22 0.5567(4) 0.6586(3) 0.0116(2) 0.0843(11) Uani d . 1
H H22 0.4838 0.6220 0.0336 0.101 Uiso calc R 1
C C23 0.8664(3) -0.0761(2) 0.42894(17) 0.0485(7) Uani d . 1
C C24 0.8285(3) -0.1674(3) 0.4941(2) 0.0679(8) Uani d . 1
H H24 0.7399 -0.1471 0.5254 0.081 Uiso calc R 1
C C25 0.9218(4) -0.2906(3) 0.5138(2) 0.0793(10) Uani d . 1
H H25 0.8946 -0.3513 0.5583 0.095 Uiso calc R 1
C C26 1.0515(4) -0.3227(3) 0.4690(2) 0.0732(9) Uani d . 1
H H26 1.1123 -0.4057 0.4815 0.088 Uiso calc R 1
C C27 1.0917(3) -0.2317(3) 0.4053(2) 0.0748(9) Uani d . 1
H H27 1.1811 -0.2519 0.3751 0.090 Uiso calc R 1
C C28 0.9998(3) -0.1098(3) 0.3856(2) 0.0642(8) Uani d . 1
H H28 1.0286 -0.0489 0.3420 0.077 Uiso calc R 1
C C29 0.6387(3) -0.0084(2) 0.29153(17) 0.0471(7) Uani d . 1
C C30 0.6614(3) -0.0580(3) 0.21036(19) 0.0621(8) Uani d . 1
H H30 0.7315 -0.0409 0.1671 0.075 Uiso calc R 1
C C31 0.5803(4) -0.1329(3) 0.1932(2) 0.0823(10) Uani d . 1
H H31 0.5965 -0.1660 0.1388 0.099 Uiso calc R 1
C C32 0.4765(4) -0.1580(3) 0.2564(3) 0.0885(11) Uani d . 1
H H32 0.4216 -0.2075 0.2447 0.106 Uiso calc R 1
C C33 0.4539(4) -0.1109(3) 0.3358(2) 0.0861(10) Uani d . 1
H H33 0.3834 -0.1283 0.3787 0.103 Uiso calc R 1
C C34 0.5342(3) -0.0373(3) 0.3538(2) 0.0681(8) Uani d . 1
H H34 0.5176 -0.0064 0.4090 0.082 Uiso calc R 1
C C35 0.3367(3) 0.4792(3) 0.3149(2) 0.0911(11) Uani d . 1
H H35A 0.3223 0.4527 0.3778 0.137 Uiso calc R 1
H H35B 0.2763 0.4508 0.2857 0.137 Uiso calc R 1
H H35C 0.3169 0.5736 0.3042 0.137 Uiso calc R 1
N N1 0.4800(2) 0.41942(19) 0.28030(15) 0.0553(6) Uani d . 1
N N2 0.6481(2) 0.48676(19) 0.41089(14) 0.0534(6) Uani d . 1
H H2A 0.5978 0.5482 0.4420 0.064 Uiso calc R 1
N N3 0.8292(2) 0.16302(18) 0.39558(14) 0.0521(6) Uani d . 1
H H3A 0.9061 0.1571 0.4142 0.063 Uiso calc R 1
O O1 0.8263(2) 0.19800(18) 0.14694(12) 0.0719(6) Uani d . 1
O O2 0.5457(2) 0.32358(17) 0.47439(12) 0.0623(6) Uani d . 1

loop_
_atom_site_aniso_label
_atom_site_aniso_U_11
_atom_site_aniso_U_22
_atom_site_aniso_U_33
_atom_site_aniso_U_12
_atom_site_aniso_U_13
_atom_site_aniso_U_23
C1 0.0525(16) 0.0346(14) 0.0450(15) -0.0081(12) -0.0037(13) -0.0104(11)
C2 0.0566(17) 0.0362(14) 0.0483(15) -0.0070(13) -0.0072(13) -0.0125(11)
C3 0.0507(16) 0.0352(13) 0.0445(14) -0.0039(12) -0.0028(12) -0.0139(11)
C4 0.0500(17) 0.0328(13) 0.0490(15) -0.0051(12) -0.0046(13) -0.0132(11)
C5 0.0594(19) 0.0430(15) 0.0569(16) -0.0081(14) -0.0092(14) -0.0131(12)
C6 0.074(2) 0.0427(16) 0.067(2) -0.0064(15) -0.0240(17) -0.0074(14)
C7 0.072(2) 0.0441(16) 0.0438(16) -0.0110(15) -0.0142(15) -0.0074(13)
C8 0.0634(19) 0.0365(14) 0.0490(16) -0.0078(14) -0.0070(14) -0.0124(12)
C9 0.097(2) 0.0515(18) 0.0545(18) -0.0143(17) -0.0146(18) -0.0060(14)
C10 0.0620(18) 0.0371(15) 0.0455(15) -0.0046(13) -0.0096(14) -0.0084(12)
C11 0.0649(19) 0.0403(15) 0.0470(16) -0.0123(14) -0.0164(15) -0.0055(12)
C12 0.087(2) 0.0459(17) 0.077(2) -0.0211(17) -0.0241(19) -0.0044(15)
C13 0.094(3) 0.075(2) 0.094(3) -0.050(2) -0.018(2) 0.003(2)
C14 0.076(2) 0.088(3) 0.083(2) -0.040(2) -0.0053(19) -0.010(2)
C15 0.065(2) 0.066(2) 0.0660(19) -0.0185(17) -0.0067(17) -0.0156(15)
C16 0.0540(17) 0.0400(15) 0.0464(15) -0.0114(13) -0.0081(14) -0.0076(12)
C17 0.111(3) 0.0475(18) 0.0534(18) -0.020(2) -0.013(2) -0.0044(14)
C18 0.130(3) 0.067(2) 0.098(3) -0.021(2) 0.018(3) 0.009(2)
C19 0.168(5) 0.074(3) 0.109(3) -0.037(3) 0.009(3) 0.018(2)
C20 0.194(5) 0.064(3) 0.090(3) -0.026(3) -0.026(3) 0.016(2)
C21 0.161(4) 0.071(3) 0.081(3) -0.025(3) -0.056(3) 0.007(2)
C22 0.128(3) 0.063(2) 0.069(2) -0.026(2) -0.044(2) 0.0035(17)
C23 0.0549(18) 0.0354(14) 0.0537(16) -0.0028(13) -0.0144(14) -0.0119(13)
C24 0.076(2) 0.0466(17) 0.077(2) -0.0122(16) -0.0164(17) 0.0030(16)
C25 0.101(3) 0.052(2) 0.087(2) -0.022(2) -0.034(2) 0.0125(17)
C26 0.077(2) 0.0435(18) 0.100(3) 0.0014(17) -0.039(2) -0.0192(18)
C27 0.074(2) 0.054(2) 0.090(2) 0.0014(18) -0.0168(19) -0.0219(18)
C28 0.068(2) 0.0442(17) 0.0727(19) -0.0004(15) -0.0106(17) -0.0113(14)
C29 0.0611(18) 0.0312(13) 0.0478(15) -0.0086(13) -0.0090(14) -0.0070(11)
C30 0.085(2) 0.0437(16) 0.0569(17) -0.0112(15) -0.0152(16) -0.0089(13)
C31 0.120(3) 0.062(2) 0.075(2) -0.023(2) -0.033(2) -0.0225(17)
C32 0.115(3) 0.063(2) 0.109(3) -0.043(2) -0.044(3) -0.004(2)
C33 0.108(3) 0.085(2) 0.085(3) -0.058(2) -0.016(2) -0.004(2)
C34 0.085(2) 0.0649(19) 0.0622(19) -0.0303(18) -0.0074(18) -0.0134(15)
C35 0.062(2) 0.075(2) 0.115(3) 0.0094(18) 0.001(2) -0.019(2)
N1 0.0521(15) 0.0398(13) 0.0667(16) 0.0008(11) -0.0059(12) -0.0130(11)
N2 0.0724(16) 0.0319(12) 0.0531(13) -0.0044(11) -0.0087(12) -0.0156(10)
N3 0.0548(14) 0.0348(12) 0.0692(15) -0.0068(10) -0.0222(12) -0.0086(10)
O1 0.0881(15) 0.0495(11) 0.0595(12) -0.0009(11) 0.0131(12) -0.0109(10)
O2 0.0826(15) 0.0434(11) 0.0538(12) -0.0135(10) 0.0120(11) -0.0147(9)

loop_
_atom_type_symbol
_atom_type_description
_atom_type_scat_dispersion_real
_atom_type_scat_dispersion_imag
_atom_type_scat_source
C C 0.0033 0.0016 'International Tables Vol C Tables 4.2.6.8 and 6.1.1.4'
H H 0.0000 0.0000 'International Tables Vol C Tables 4.2.6.8 and 6.1.1.4'
N N 0.0061 0.0033 'International Tables Vol C Tables 4.2.6.8 and 6.1.1.4'
O O 0.0106 0.0060 'International Tables Vol C Tables 4.2.6.8 and 6.1.1.4'

loop_
_geom_angle_atom_site_label_1
_geom_angle_atom_site_label_2
_geom_angle_atom_site_label_3
_geom_angle
N3 C1 C16 112.0(2)
N3 C1 C10 112.3(2)
C16 C1 C10 100.90(19)
N3 C1 C4 102.18(17)
C16 C1 C4 117.40(19)
C10 C1 C4 112.6(2)
N3 C2 C23 111.4(2)
N3 C2 C3 99.96(19)
C23 C2 C3 113.86(19)
N3 C2 H2 110.4
C23 C2 H2 110.4
C3 C2 H2 110.4
C29 C3 C2 117.1(2)
C29 C3 C4 116.4(2)
C2 C3 C4 103.98(18)
C29 C3 H3 106.2
C2 C3 H3 106.2
C4 C3 H3 106.2
C5 C4 C8 106.4(2)
C5 C4 C3 113.4(2)
C8 C4 C3 111.58(19)
C5 C4 C1 112.41(18)
C8 C4 C1 109.30(19)
C3 C4 C1 103.79(19)
N1 C5 C4 108.6(2)
N1 C5 H5A 110.0
C4 C5 H5A 110.0
N1 C5 H5B 110.0
C4 C5 H5B 110.0
H5A C5 H5B 108.4
N1 C6 C7 113.2(2)
N1 C6 H6A 108.9
C7 C6 H6A 108.9
N1 C6 H6B 108.9
C7 C6 H6B 108.9
H6A C6 H6B 107.8
C9 C7 C6 124.9(3)
C9 C7 C8 116.3(3)
C6 C7 C8 118.7(2)
O1 C8 C7 121.3(2)
O1 C8 C4 121.5(2)
C7 C8 C4 117.3(2)
C7 C9 C17 130.5(3)
C7 C9 H9 114.7
C17 C9 H9 114.7
O2 C10 N2 125.2(2)
O2 C10 C1 126.3(2)
N2 C10 C1 108.3(2)
C12 C11 N2 128.4(3)
C12 C11 C16 121.8(3)
N2 C11 C16 109.7(2)
C13 C12 C11 117.6(3)
C13 C12 H12 121.2
C11 C12 H12 121.2
C12 C13 C14 121.7(3)
C12 C13 H13 119.1
C14 C13 H13 119.1
C15 C14 C13 119.9(3)
C15 C14 H14 120.1
C13 C14 H14 120.1
C16 C15 C14 119.5(3)
C16 C15 H15 120.2
C14 C15 H15 120.2
C15 C16 C11 119.4(2)
C15 C16 C1 131.4(2)
C11 C16 C1 109.1(2)
C22 C17 C18 118.3(3)
C22 C17 C9 124.6(3)
C18 C17 C9 117.2(3)
C19 C18 C17 120.8(4)
C19 C18 H18 119.6
C17 C18 H18 119.6
C20 C19 C18 119.8(5)
C20 C19 H19 120.1
C18 C19 H19 120.1
C21 C20 C19 120.1(4)
C21 C20 H20 120.0
C19 C20 H20 120.0
C20 C21 C22 120.7(4)
C20 C21 H21 119.7
C22 C21 H21 119.7
C17 C22 C21 120.3(4)
C17 C22 H22 119.8
C21 C22 H22 119.8
C24 C23 C28 117.5(3)
C24 C23 C2 121.9(3)
C28 C23 C2 120.5(2)
C23 C24 C25 120.6(3)
C23 C24 H24 119.7
C25 C24 H24 119.7
C26 C25 C24 120.9(3)
C26 C25 H25 119.6
C24 C25 H25 119.6
C25 C26 C27 119.2(3)
C25 C26 H26 120.4
C27 C26 H26 120.4
C26 C27 C28 120.1(3)
C26 C27 H27 119.9
C28 C27 H27 119.9
C23 C28 C27 121.7(3)
C23 C28 H28 119.2
C27 C28 H28 119.2
C34 C29 C30 117.5(3)
C34 C29 C3 123.1(2)
C30 C29 C3 119.4(2)
C31 C30 C29 120.6(3)
C31 C30 H30 119.7
C29 C30 H30 119.7
C32 C31 C30 120.0(3)
C32 C31 H31 120.0
C30 C31 H31 120.0
C33 C32 C31 119.9(3)
C33 C32 H32 120.0
C31 C32 H32 120.0
C32 C33 C34 120.5(3)
C32 C33 H33 119.7
C34 C33 H33 119.7
C33 C34 C29 121.4(3)
C33 C34 H34 119.3
C29 C34 H34 119.3
N1 C35 H35A 109.5
N1 C35 H35B 109.5
H35A C35 H35B 109.5
N1 C35 H35C 109.5
H35A C35 H35C 109.5
H35B C35 H35C 109.5
C6 N1 C5 110.8(2)
C6 N1 C35 111.5(2)
C5 N1 C35 112.8(2)
C10 N2 C11 111.9(2)
C10 N2 H2A 124.1
C11 N2 H2A 124.1
C2 N3 C1 109.5(2)
C2 N3 H3A 125.2
C1 N3 H3A 125.2

loop_
_geom_bond_atom_site_label_1
_geom_bond_atom_site_label_2
_geom_bond_distance
C1 N3 1.462(3)
C1 C16 1.511(3)
C1 C10 1.561(3)
C1 C4 1.606(3)
C2 N3 1.455(3)
C2 C23 1.509(3)
C2 C3 1.534(3)
C2 H2 0.9800
C3 C29 1.509(4)
C3 C4 1.558(3)
C3 H3 0.9800
C4 C5 1.523(3)
C4 C8 1.534(3)
C5 N1 1.454(3)
C5 H5A 0.9700
C5 H5B 0.9700
C6 N1 1.448(3)
C6 C7 1.490(4)
C6 H6A 0.9700
C6 H6B 0.9700
C7 C9 1.338(4)
C7 C8 1.496(4)
C8 O1 1.210(3)
C9 C17 1.468(4)
C9 H9 0.9300
C10 O2 1.230(3)
C10 N2 1.354(3)
C11 C12 1.378(4)
C11 N2 1.393(3)
C11 C16 1.397(3)
C12 C13 1.368(4)
C12 H12 0.9300
C13 C14 1.387(4)
C13 H13 0.9300
C14 C15 1.383(4)
C14 H14 0.9300
C15 C16 1.368(4)
C15 H15 0.9300
C17 C22 1.383(4)
C17 C18 1.393(5)
C18 C19 1.390(5)
C18 H18 0.9300
C19 C20 1.367(6)
C19 H19 0.9300
C20 C21 1.365(6)
C20 H20 0.9300
C21 C22 1.387(4)
C21 H21 0.9300
C22 H22 0.9300
C23 C24 1.371(4)
C23 C28 1.379(4)
C24 C25 1.397(4)
C24 H24 0.9300
C25 C26 1.356(4)
C25 H25 0.9300
C26 C27 1.366(4)
C26 H26 0.9300
C27 C28 1.382(4)
C27 H27 0.9300
C28 H28 0.9300
C29 C34 1.379(4)
C29 C30 1.389(3)
C30 C31 1.387(4)
C30 H30 0.9300
C31 C32 1.369(5)
C31 H31 0.9300
C32 C33 1.351(5)
C32 H32 0.9300
C33 C34 1.375(4)
C33 H33 0.9300
C34 H34 0.9300
C35 N1 1.455(3)
C35 H35A 0.9600
C35 H35B 0.9600
C35 H35C 0.9600
N2 H2A 0.8600
N3 H3A 0.8600

loop_
_geom_hbond_atom_site_label_D
_geom_hbond_atom_site_label_H
_geom_hbond_atom_site_label_A
_geom_hbond_site_symmetry_A
_geom_hbond_distance_DH
_geom_hbond_distance_HA
_geom_hbond_distance_DA
_geom_hbond_angle_DHA
N2 H2A O2 2_666 0.86 2.10 2.950(3) 170.3
C31 H31 Cg1 1_545 0.93 2.85 3.778(5) 175

loop_
_geom_torsion_atom_site_label_1
_geom_torsion_atom_site_label_2
_geom_torsion_atom_site_label_3
_geom_torsion_atom_site_label_4
_geom_torsion
N3 C2 C3 C29 -170.15(19)
C23 C2 C3 C29 71.0(3)
N3 C2 C3 C4 -40.2(2)
C23 C2 C3 C4 -159.1(2)
C29 C3 C4 C5 29.9(3)
C2 C3 C4 C5 -100.5(2)
C29 C3 C4 C8 -90.3(3)
C2 C3 C4 C8 139.3(2)
C29 C3 C4 C1 152.1(2)
C2 C3 C4 C1 21.8(2)
N3 C1 C4 C5 127.7(2)
C16 C1 C4 C5 -109.5(2)
C10 C1 C4 C5 7.0(3)
N3 C1 C4 C8 -114.4(2)
C16 C1 C4 C8 8.5(3)
C10 C1 C4 C8 125.0(2)
N3 C1 C4 C3 4.8(2)
C16 C1 C4 C3 127.6(2)
C10 C1 C4 C3 -115.9(2)
C8 C4 C5 N1 -63.1(2)
C3 C4 C5 N1 173.8(2)
C1 C4 C5 N1 56.5(3)
N1 C6 C7 C9 -151.3(3)
N1 C6 C7 C8 26.5(3)
C9 C7 C8 O1 -22.9(4)
C6 C7 C8 O1 159.1(3)
C9 C7 C8 C4 155.9(2)
C6 C7 C8 C4 -22.1(3)
C5 C4 C8 O1 -142.5(3)
C3 C4 C8 O1 -18.3(3)
C1 C4 C8 O1 95.9(3)
C5 C4 C8 C7 38.8(3)
C3 C4 C8 C7 162.9(2)
C1 C4 C8 C7 -82.9(3)
C6 C7 C9 C17 0.3(5)
C8 C7 C9 C17 -177.6(3)
N3 C1 C10 O2 -53.5(3)
C16 C1 C10 O2 -172.9(2)
C4 C1 C10 O2 61.1(3)
N3 C1 C10 N2 121.2(2)
C16 C1 C10 N2 1.8(3)
C4 C1 C10 N2 -124.2(2)
N2 C11 C12 C13 174.7(3)
C16 C11 C12 C13 0.1(4)
C11 C12 C13 C14 -1.2(5)
C12 C13 C14 C15 0.1(5)
C13 C14 C15 C16 2.1(5)
C14 C15 C16 C11 -3.1(4)
C14 C15 C16 C1 -179.5(3)
C12 C11 C16 C15 2.0(4)
N2 C11 C16 C15 -173.4(2)
C12 C11 C16 C1 179.2(2)
N2 C11 C16 C1 3.7(3)
N3 C1 C16 C15 53.8(3)
C10 C1 C16 C15 173.4(3)
C4 C1 C16 C15 -63.9(4)
N3 C1 C16 C11 -122.9(2)
C10 C1 C16 C11 -3.3(3)
C4 C1 C16 C11 119.4(2)
C7 C9 C17 C22 -31.2(5)
C7 C9 C17 C18 150.1(3)
C22 C17 C18 C19 0.3(5)
C9 C17 C18 C19 179.1(3)
C17 C18 C19 C20 -0.6(6)
C18 C19 C20 C21 1.0(7)
C19 C20 C21 C22 -1.0(6)
C18 C17 C22 C21 -0.4(5)
C9 C17 C22 C21 -179.0(3)
C20 C21 C22 C17 0.7(5)
N3 C2 C23 C24 134.2(3)
C3 C2 C23 C24 -113.7(3)
N3 C2 C23 C28 -47.4(3)
C3 C2 C23 C28 64.8(3)
C28 C23 C24 C25 -1.3(4)
C2 C23 C24 C25 177.2(3)
C23 C24 C25 C26 -0.2(5)
C24 C25 C26 C27 1.6(5)
C25 C26 C27 C28 -1.5(5)
C24 C23 C28 C27 1.3(4)
C2 C23 C28 C27 -177.2(3)
C26 C27 C28 C23 0.0(5)
C2 C3 C29 C34 35.1(3)
C4 C3 C29 C34 -88.8(3)
C2 C3 C29 C30 -144.0(2)
C4 C3 C29 C30 92.1(3)
C34 C29 C30 C31 0.5(4)
C3 C29 C30 C31 179.7(3)
C29 C30 C31 C32 0.3(5)
C30 C31 C32 C33 -0.6(5)
C31 C32 C33 C34 0.2(5)
C32 C33 C34 C29 0.6(5)
C30 C29 C34 C33 -0.9(4)
C3 C29 C34 C33 179.9(3)
C7 C6 N1 C5 -51.3(3)
C7 C6 N1 C35 -177.8(2)
C4 C5 N1 C6 72.6(3)
C4 C5 N1 C35 -161.7(2)
O2 C10 N2 C11 175.0(2)
C1 C10 N2 C11 0.3(3)
C12 C11 N2 C10 -177.6(3)
C16 C11 N2 C10 -2.5(3)
C23 C2 N3 C1 167.17(19)
C3 C2 N3 C1 46.5(2)
C16 C1 N3 C2 -158.78(19)
C10 C1 N3 C2 88.6(2)
C4 C1 N3 C2 -32.3(2)
